data_1000018
loop_
_publ_author_name
'Mondal, Swastik'
'Mukherjee, Monika'
'Roy, Arnab'
'Mukherjee, Debabrata'
'Helliwell, Madeleine'

_publ_section_title
;
(1SR,2RS,5RS,6SR,8RS)-7,7-dimethyltricyclo[6.2.1.0^1,6^]undecane-2,5,6-triol:
a supramolecular framework built from O-H...O hydrogen bonds
;
_journal_coeditor_code SK1554
_journal_issue 8
_journal_name_full 'Acta Crystallographica, Section C'
_journal_page_first o474
_journal_page_last o476
_journal_paper_doi 10.1107/S0108270102010843
_journal_volume 58
_journal_year 2002
_chemical_formula_moiety 'C13 H22 O3'
_chemical_formula_sum 'C13 H22 O3'
_chemical_formula_weight 226.31
_chemical_melting_point 453
_chemical_name_systematic
;
(1SR,2RS,5RS,6SR,8RS)-7,7-dimethyltricyclo[6.2.1.0^1,6^]undecane-2,5,6-triol
;
_space_group_IT_number 2
_space_group_name_Hall '-P 1'
_space_group_name_H-M_alt 'P -1'
_symmetry_cell_setting triclinic
_symmetry_space_group_name_Hall '-P 1'
_symmetry_space_group_name_H-M 'P -1'
_atom_sites_solution_hydrogens geom
_atom_sites_solution_primary direct
_atom_sites_solution_secondary difmap
_audit_creation_method SHELXL97
_cell_angle_alpha 82.470(10)
_cell_angle_beta 77.560(10)
_cell_angle_gamma 89.460(10)
_cell_formula_units_Z 4
_cell_length_a 9.812(2)
_cell_length_b 11.1410(10)
_cell_length_c 11.443(2)
_cell_measurement_reflns_used 18
_cell_measurement_temperature 293(2)
_cell_measurement_theta_max 8.1
_cell_measurement_theta_min 6.9
_cell_volume 1210.8(3)
_computing_cell_refinement 'MSC/AFC Diffractometer Control Software'
_computing_data_collection
;
MSC/AFC Diffractometer Control Software (Molecular Structure Corporation, 1995)
;
_computing_data_reduction 'TEXSAN (Molecular Structure Corporation, 1995)'
_computing_molecular_graphics 'ZORTEP (Zsolnai, 1995) and WinGX (Farrugia, 1999)'
_computing_publication_material 'SHELXL97 and PARST (Nardelli, 1995)'
_computing_structure_refinement 'SHELXL97 (Sheldrick, 1997)'
_computing_structure_solution 'MULTAN-88 (Debaerdemaeker et al., 1988)'
_diffrn_ambient_temperature 293(2)
_diffrn_measured_fraction_theta_full 0.996
_diffrn_measured_fraction_theta_max 0.996
_diffrn_measurement_device_type 'Rigaku AFC-5R'
_diffrn_measurement_method \w/2\q
_diffrn_radiation_monochromator graphite
_diffrn_radiation_source 'fine-focus sealed tube'
_diffrn_radiation_type MoK\a
_diffrn_radiation_wavelength 0.71070
_diffrn_reflns_av_R_equivalents 0.015
_diffrn_reflns_av_sigmaI/netI 0.039
_diffrn_reflns_limit_h_max 11
_diffrn_reflns_limit_h_min -11
_diffrn_reflns_limit_k_max 0
_diffrn_reflns_limit_k_min -13
_diffrn_reflns_limit_l_max 13
_diffrn_reflns_limit_l_min -13
_diffrn_reflns_number 4499
_diffrn_reflns_theta_full 25.00
_diffrn_reflns_theta_max 25.00
_diffrn_reflns_theta_min 1.84
_diffrn_standards_decay_% -1.09
_diffrn_standards_interval_count 150
_diffrn_standards_number 3
_exptl_absorpt_coefficient_mu 0.086
_exptl_absorpt_correction_type none
_exptl_crystal_colour colourless
_exptl_crystal_density_diffrn 1.241
_exptl_crystal_density_meas ?
_exptl_crystal_density_method .
_exptl_crystal_description block
_exptl_crystal_F_000 496
_exptl_crystal_size_max 0.5
_exptl_crystal_size_mid 0.4
_exptl_crystal_size_min 0.3
_refine_diff_density_max 0.24
_refine_diff_density_min -0.21
_refine_ls_extinction_coef none
_refine_ls_extinction_method none
_refine_ls_goodness_of_fit_ref 1.101
_refine_ls_hydrogen_treatment noref
_refine_ls_matrix_type full
_refine_ls_number_parameters 299
_refine_ls_number_reflns 4259
_refine_ls_number_restraints 0
_refine_ls_restrained_S_all 1.101
_refine_ls_R_factor_all 0.094
_refine_ls_R_factor_gt 0.054
_refine_ls_shift/su_max 0.014
_refine_ls_shift/su_mean 0.000
_refine_ls_structure_factor_coef Fsqd
_refine_ls_weighting_details 'calc w = 1/[\s^2^(Fo^2^)+(0.0577P)^2^+0.9623P] where P=(Fo^2^+2Fc^2^)/3'
_refine_ls_weighting_scheme calc
_refine_ls_wR_factor_gt 0.132
_refine_ls_wR_factor_ref 0.156
_reflns_number_gt 2972
_reflns_number_total 4259
_reflns_threshold_expression I>2\s(I)
_cod_duplicate_entry 2012894
_cod_depositor_comments
;
The following automatic conversions were performed:

'_chemical_melting_point' value '453K' was changed to '453' - the
value should be numeric and without a unit designator.

Automatic conversion script
Id: cif_fix_values 1646 2011-03-28 12:23:43Z adriana 
;
_cod_database_code 1000018

loop_
_symmetry_equiv_pos_as_xyz
'x, y, z'
'-x, -y, -z'

loop_
_atom_site_label
_atom_site_fract_x
_atom_site_fract_y
_atom_site_fract_z
_atom_site_U_iso_or_equiv
_atom_site_adp_type
_atom_site_calc_flag
_atom_site_refinement_flags
_atom_site_occupancy
_atom_site_type_symbol
C1A 0.7141(3) 0.2593(2) 0.9184(2) 0.0303(6) Uani d . 1 C
C2A 0.6901(3) 0.2018(2) 0.8106(2) 0.0336(6) Uani d . 1 C
H2A 0.7796 0.1978 0.7535 0.040 Uiso calc R 1 H
C3A 0.6296(3) 0.0742(3) 0.8510(3) 0.0410(7) Uani d . 1 C
H3A1 0.6222 0.0370 0.7806 0.049 Uiso calc R 1 H
H3A2 0.5363 0.0784 0.9002 0.049 Uiso calc R 1 H
C4A 0.7192(3) -0.0050(2) 0.9236(3) 0.0383(7) Uani d . 1 C
H4A1 0.6725 -0.0828 0.9531 0.046 Uiso calc R 1 H
H4A2 0.8078 -0.0191 0.8709 0.046 Uiso calc R 1 H
C5A 0.7465(3) 0.0526(2) 1.0304(2) 0.0306(6) Uani d . 1 C
H5A 0.6579 0.0596 1.0880 0.037 Uiso calc R 1 H
C6A 0.8121(3) 0.1796(2) 0.9847(2) 0.0281(6) Uani d . 1 C
C7A 0.8437(3) 0.2627(3) 1.0796(2) 0.0383(7) Uani d . 1 C
C8A 0.7786(3) 0.3848(3) 1.0373(3) 0.0409(7) Uani d . 1 C
H8A 0.8228 0.4562 1.0561 0.049 Uiso calc R 1 H
C9A 0.6201(3) 0.3799(3) 1.0801(3) 0.0490(8) Uani d . 1 C
H9A1 0.5797 0.4578 1.0608 0.059 Uiso calc R 1 H
H9A2 0.5926 0.3545 1.1664 0.059 Uiso calc R 1 H
C10A 0.5768(3) 0.2844(3) 1.0080(3) 0.0396(7) Uani d . 1 C
H10A 0.5062 0.3157 0.9651 0.048 Uiso calc R 1 H
H10B 0.5408 0.2113 1.0610 0.048 Uiso calc R 1 H
C11A 0.7907(3) 0.3824(2) 0.9017(2) 0.0363(7) Uani d . 1 C
H11A 0.8866 0.3808 0.8573 0.044 Uiso calc R 1 H
H11B 0.7417 0.4481 0.8651 0.044 Uiso calc R 1 H
C12A 1.0010(3) 0.2824(3) 1.0680(3) 0.0561(9) Uani d . 1 C
H12A 1.0422 0.3190 0.9875 0.084 Uiso calc R 1 H
H12B 1.0435 0.2058 1.0843 0.084 Uiso calc R 1 H
H12C 1.0156 0.3345 1.1248 0.084 Uiso calc R 1 H
C13A 0.7803(4) 0.2134(3) 1.2117(3) 0.0587(10) Uani d . 1 C
H13A 0.6836 0.1927 1.2200 0.088 Uiso calc R 1 H
H13B 0.7882 0.2742 1.2623 0.088 Uiso calc R 1 H
H13C 0.8294 0.1426 1.2355 0.088 Uiso calc R 1 H
O1A 0.59473(19) 0.2694(2) 0.74991(18) 0.0453(5) Uani d . 1 O
H1A 0.6369 0.3255 0.7029 0.068 Uiso calc R 1 H
O2A 0.84002(19) -0.01982(17) 1.08956(18) 0.0385(5) Uani d . 1 O
H2A1 0.7973 -0.0787 1.1316 0.058 Uiso calc R 1 H
O3A 0.93661(17) 0.16502(17) 0.89587(15) 0.0319(4) Uani d . 1 O
H3A 0.9861 0.1147 0.9245 0.048 Uiso calc R 1 H
C1B 0.7940(3) 0.6323(2) 0.5335(2) 0.0300(6) Uani d . 1 C
C2B 0.8156(3) 0.5029(2) 0.5043(2) 0.0330(6) Uani d . 1 C
H2B 0.9074 0.4977 0.4509 0.040 Uiso calc R 1 H
C3B 0.7034(3) 0.4690(2) 0.4412(3) 0.0359(6) Uani d . 1 C
H3B1 0.6133 0.4672 0.4967 0.043 Uiso calc R 1 H
H3B2 0.7205 0.3884 0.4186 0.043 Uiso calc R 1 H
C4B 0.6993(3) 0.5582(3) 0.3280(3) 0.0396(7) Uani d . 1 C
H4B1 0.7835 0.5499 0.2673 0.048 Uiso calc R 1 H
H4B2 0.6203 0.5372 0.2956 0.048 Uiso calc R 1 H
C5B 0.6875(3) 0.6889(2) 0.3516(2) 0.0313(6) Uani d . 1 C
H5B 0.5961 0.6992 0.4039 0.038 Uiso calc R 1 H
C6B 0.8003(2) 0.7213(2) 0.4158(2) 0.0280(6) Uani d . 1 C
C7B 0.7980(3) 0.8496(2) 0.4626(3) 0.0362(7) Uani d . 1 C
C8B 0.8150(3) 0.8138(3) 0.5955(3) 0.0426(7) Uani d . 1 C
H8B 0.8596 0.8772 0.6269 0.051 Uiso calc R 1 H
C9B 0.6780(3) 0.7643(3) 0.6783(3) 0.0531(9) Uani d . 1 C
H9B1 0.6023 0.8200 0.6727 0.064 Uiso calc R 1 H
H9B2 0.6867 0.7480 0.7617 0.064 Uiso calc R 1 H
C10B 0.6553(3) 0.6465(3) 0.6274(3) 0.0387(7) Uani d . 1 C
H10C 0.5762 0.6530 0.5887 0.046 Uiso calc R 1 H
H10D 0.6393 0.5781 0.6909 0.046 Uiso calc R 1 H
C11B 0.8977(3) 0.6965(3) 0.5892(2) 0.0391(7) Uani d . 1 C
H11C 0.9049 0.6565 0.6682 0.047 Uiso calc R 1 H
H11D 0.9896 0.7082 0.5365 0.047 Uiso calc R 1 H
C12B 0.9221(3) 0.9312(3) 0.3914(3) 0.0434(7) Uani d . 1 C
H12D 1.0079 0.8942 0.4026 0.065 Uiso calc R 1 H
H12E 0.9155 1.0087 0.4201 0.065 Uiso calc R 1 H
H12F 0.9203 0.9417 0.3071 0.065 Uiso calc R 1 H
C13B 0.6646(3) 0.9206(3) 0.4549(3) 0.0571(9) Uani d . 1 C
H13D 0.6635 0.9908 0.4956 0.086 Uiso calc R 1 H
H13E 0.5845 0.8700 0.4927 0.086 Uiso calc R 1 H
H13F 0.6625 0.9453 0.3718 0.086 Uiso calc R 1 H
O1B 0.8074(2) 0.41898(19) 0.61185(18) 0.0459(6) Uani d . 1 O
H1B 0.8856 0.3947 0.6156 0.069 Uiso calc R 1 H
O2B 0.6974(2) 0.76823(19) 0.23988(18) 0.0438(5) Uani d . 1 O
H2B1 0.6220 0.7690 0.2199 0.066 Uiso calc R 1 H
O3B 0.93444(17) 0.70004(17) 0.33988(16) 0.0320(4) Uani d . 1 O
H3B 0.9459 0.7466 0.2767 0.048 Uiso calc R 1 H

loop_
_atom_site_aniso_label
_atom_site_aniso_U_11
_atom_site_aniso_U_22
_atom_site_aniso_U_33
_atom_site_aniso_U_12
_atom_site_aniso_U_13
_atom_site_aniso_U_23
C1A 0.0273(13) 0.0295(14) 0.0315(14) 0.0018(11) -0.0054(11) 0.0037(11)
C2A 0.0269(14) 0.0401(16) 0.0325(14) -0.0007(12) -0.0084(11) 0.0033(12)
C3A 0.0406(16) 0.0428(17) 0.0409(17) -0.0081(13) -0.0133(13) -0.0019(13)
C4A 0.0371(16) 0.0312(15) 0.0445(17) -0.0042(12) -0.0060(13) -0.0019(13)
C5A 0.0257(13) 0.0296(14) 0.0328(14) 0.0024(11) -0.0027(11) 0.0031(11)
C6A 0.0261(13) 0.0300(14) 0.0249(13) -0.0015(11) -0.0016(10) 0.0018(11)
C7A 0.0480(17) 0.0338(15) 0.0349(15) 0.0013(13) -0.0119(13) -0.0068(12)
C8A 0.0490(18) 0.0320(16) 0.0428(17) 0.0007(13) -0.0105(14) -0.0076(13)
C9A 0.055(2) 0.0422(18) 0.0481(18) 0.0172(15) -0.0045(15) -0.0102(15)
C10A 0.0314(15) 0.0378(16) 0.0446(17) 0.0053(12) -0.0009(13) 0.0004(13)
C11A 0.0376(16) 0.0318(15) 0.0367(15) 0.0021(12) -0.0067(12) 0.0037(12)
C12A 0.058(2) 0.056(2) 0.067(2) -0.0009(17) -0.0346(18) -0.0182(18)
C13A 0.097(3) 0.0470(19) 0.0328(17) 0.0111(19) -0.0162(18) -0.0059(14)
O1A 0.0314(11) 0.0587(14) 0.0440(12) -0.0064(9) -0.0166(9) 0.0144(10)
O2A 0.0324(10) 0.0347(11) 0.0427(11) 0.0016(8) -0.0055(9) 0.0120(9)
O3A 0.0251(9) 0.0370(11) 0.0300(10) 0.0044(8) -0.0032(8) 0.0045(8)
C1B 0.0242(13) 0.0374(15) 0.0271(13) -0.0014(11) -0.0049(11) 0.0000(11)
C2B 0.0262(13) 0.0340(15) 0.0342(14) -0.0005(11) -0.0033(11) 0.0067(12)
C3B 0.0363(15) 0.0290(14) 0.0426(16) -0.0040(12) -0.0084(13) -0.0047(12)
C4B 0.0429(17) 0.0405(17) 0.0394(16) -0.0067(13) -0.0183(13) -0.0040(13)
C5B 0.0286(14) 0.0351(15) 0.0296(14) -0.0008(11) -0.0094(11) 0.0030(11)
C6B 0.0220(13) 0.0332(14) 0.0275(13) 0.0007(11) -0.0035(10) -0.0023(11)
C7B 0.0359(15) 0.0307(15) 0.0418(16) -0.0041(12) -0.0072(13) -0.0058(12)
C8B 0.0457(18) 0.0488(18) 0.0337(15) -0.0103(14) -0.0038(13) -0.0145(13)
C9B 0.055(2) 0.059(2) 0.0406(18) -0.0038(16) 0.0060(15) -0.0172(16)
C10B 0.0327(15) 0.0457(17) 0.0336(15) -0.0046(13) 0.0003(12) -0.0023(13)
C11B 0.0366(15) 0.0540(19) 0.0258(14) -0.0103(13) -0.0080(12) 0.0011(13)
C12B 0.0503(18) 0.0342(16) 0.0468(18) -0.0105(13) -0.0133(14) -0.0040(13)
C13B 0.053(2) 0.0416(19) 0.079(2) 0.0132(15) -0.0128(18) -0.0182(18)
O1B 0.0318(11) 0.0540(13) 0.0431(12) 0.0025(10) -0.0043(9) 0.0194(10)
O2B 0.0408(12) 0.0500(13) 0.0408(11) -0.0068(10) -0.0198(9) 0.0126(9)
O3B 0.0263(9) 0.0381(11) 0.0277(10) 0.0012(8) -0.0020(8) 0.0033(8)

loop_
_atom_type_symbol
_atom_type_description
_atom_type_scat_dispersion_real
_atom_type_scat_dispersion_imag
_atom_type_scat_source
C C 0.0033 0.0016 'International Tables Vol C Tables 4.2.6.8 and 6.1.1.4'
H H 0.0000 0.0000 'International Tables Vol C Tables 4.2.6.8 and 6.1.1.4'
O O 0.0106 0.0060 'International Tables Vol C Tables 4.2.6.8 and 6.1.1.4'
